data_2218137
loop_
_publ_author_name
'Kayed, Safa'a Fares'
'Farina, Yang'
'Baba, Ibrahim'
'Simpson, Jim'

_publ_section_title
;
 (<i>E</i>)-3,4-Dihydroxybenzaldehyde 4-ethylthiosemicarbazone
;
_journal_coeditor_code HG2389
_journal_issue 5
_journal_name_full 'Acta Crystallographica Section E'
_journal_page_first o824
_journal_page_last o825
_journal_paper_doi 10.1107/S1600536808009148
_journal_volume 64
_journal_year 2008
_chemical_formula_iupac 'C10 H13 N3 O2 S'
_chemical_formula_moiety 'C10 H13 N3 O2 S'
_chemical_formula_sum 'C10 H13 N3 O2 S'
_chemical_formula_weight 239.29
_chemical_name_systematic
;
(<i>E</i>)-3,4-Dihydroxybenzaldehyde 4-ethylthiosemicarbazone
;
_space_group_IT_number 14
_symmetry_cell_setting monoclinic
_symmetry_space_group_name_Hall '-P 2ybc'
_symmetry_space_group_name_H-M 'P 1 21/c 1'
_atom_sites_solution_hydrogens geom
_atom_sites_solution_primary direct
_atom_sites_solution_secondary difmap
_cell_angle_alpha 90.00
_cell_angle_beta 107.910(4)
_cell_angle_gamma 90.00
_cell_formula_units_Z 4
_cell_length_a 10.6549(12)
_cell_length_b 12.9020(16)
_cell_length_c 8.6375(11)
_cell_measurement_reflns_used 3071
_cell_measurement_temperature 91(2)
_cell_measurement_theta_max 24.97
_cell_measurement_theta_min 2.55
_cell_volume 1129.9(2)
_computing_cell_refinement 'APEX2 (Bruker 2006) and SAINT (Bruker 2006)'
_computing_data_collection 'APEX2 (Bruker 2006)'
_computing_data_reduction 'SAINT (Bruker 2006)'
_computing_molecular_graphics
;
SHELXTL (Sheldrick, 2008) and Mercury (Macrae <i>et al.</i>,
2006)
;
_computing_publication_material
;
SHELXL97 (Sheldrick, 2008), enCIFer (Allen <i>et al.</i>,  2004)
and PLATON (Spek,
2003)
;
_computing_structure_refinement
;
SHELXL97 (Sheldrick, 2008) and TITAN2000 (Hunter & Simpson,
1999)
;
_computing_structure_solution
;
SHELXS97 (Sheldrick, 2008) and TITAN2000 (Hunter & Simpson,
1999)
;
_diffrn_ambient_temperature 92(2)
_diffrn_measured_fraction_theta_full 0.998
_diffrn_measured_fraction_theta_max 0.998
_diffrn_measurement_device_type 'Bruker APEXII CCD area-detector'
_diffrn_measurement_method \w
_diffrn_radiation_monochromator graphite
_diffrn_radiation_source 'fine-focus sealed tube'
_diffrn_radiation_type MoK\a
_diffrn_radiation_wavelength 0.71073
_diffrn_reflns_av_R_equivalents 0.0398
_diffrn_reflns_av_sigmaI/netI 0.0261
_diffrn_reflns_limit_h_max 12
_diffrn_reflns_limit_h_min -12
_diffrn_reflns_limit_k_max 15
_diffrn_reflns_limit_k_min -15
_diffrn_reflns_limit_l_max 8
_diffrn_reflns_limit_l_min -10
_diffrn_reflns_number 12327
_diffrn_reflns_theta_full 25.05
_diffrn_reflns_theta_max 25.05
_diffrn_reflns_theta_min 3.10
_diffrn_standards_number 0
_exptl_absorpt_coefficient_mu 0.276
_exptl_absorpt_correction_T_max 0.975
_exptl_absorpt_correction_T_min 0.818
_exptl_absorpt_correction_type multi-scan
_exptl_absorpt_process_details '(SADABS; Bruker, 2006)'
_exptl_crystal_colour red
_exptl_crystal_density_diffrn 1.407
_exptl_crystal_density_method 'not measured'
_exptl_crystal_description Block
_exptl_crystal_F_000 504
_exptl_crystal_size_max 0.44
_exptl_crystal_size_mid 0.11
_exptl_crystal_size_min 0.09
_refine_diff_density_max 1.412
_refine_diff_density_min -0.643
_refine_ls_extinction_method none
_refine_ls_goodness_of_fit_ref 1.047
_refine_ls_hydrogen_treatment mixed
_refine_ls_matrix_type full
_refine_ls_number_parameters 165
_refine_ls_number_reflns 1998
_refine_ls_number_restraints 2
_refine_ls_restrained_S_all 1.046
_refine_ls_R_factor_all 0.0801
_refine_ls_R_factor_gt 0.0588
_refine_ls_shift/su_max_lt 0.001
_refine_ls_shift/su_mean 0.000
_refine_ls_structure_factor_coef Fsqd
_refine_ls_weighting_details 'calc w=1/[\s^2^(Fo^2^)+(0.0718P)^2^+1.7231P] where P=(Fo^2^+2Fc^2^)/3'
_refine_ls_weighting_scheme calc
_refine_ls_wR_factor_gt 0.1473
_refine_ls_wR_factor_ref 0.1681
_reflns_number_gt 1507
_reflns_number_total 1998
_reflns_threshold_expression I>2\s(I)
_cod_data_source_file hg2389.cif
_cod_data_source_block I
_cod_original_sg_symbol_H-M 'P 21/c'
_cod_database_code 2218137
_cod_database_fobs_code 2218137

loop_
_symmetry_equiv_pos_as_xyz
'x, y, z'
'-x, y+1/2, -z+1/2'
'-x, -y, -z'
'x, -y-1/2, z-1/2'

loop_
_atom_site_type_symbol
_atom_site_label
_atom_site_fract_x
_atom_site_fract_y
_atom_site_fract_z
_atom_site_U_iso_or_equiv
_atom_site_adp_type
_atom_site_calc_flag
_atom_site_refinement_flags
_atom_site_occupancy
_atom_site_disorder_assembly
_atom_site_disorder_group
C C1 0.7990(3) 0.2409(2) 0.2636(3) 0.0304(7) Uani d . 1 A .
C C2 0.9009(3) 0.1922(2) 0.2235(3) 0.0342(7) Uani d . 1 A .
H H2 0.9097 0.1190 0.2323 0.041 Uiso calc R 1 . .
C C3 0.9897(3) 0.2493(3) 0.1712(4) 0.0382(8) Uani d D 1 . .
H H3 1.048(11) 0.201(8) 0.147(17) 0.046 Uiso d PD 0.367(7) A 1
O O3 1.0884(4) 0.2059(4) 0.1330(6) 0.0525(14) Uani d P 0.633(7) A 1
H H3A 1.1301 0.2516 0.0999 0.079 Uiso calc PR 0.633(7) A 1
C C5 0.8761(3) 0.4051(3) 0.1995(4) 0.0394(8) Uani d D 1 A 2
H H5 0.862(11) 0.477(2) 0.177(13) 0.047 Uiso d PD 0.633(7) A 2
O O5 0.8733(10) 0.5042(5) 0.1953(12) 0.045(2) Uani d P 0.367(7) A 2
H H5A 0.8856 0.5248 0.1089 0.068 Uiso calc PR 0.367(7) A 2
C C4 0.9776(3) 0.3557(3) 0.1580(4) 0.0381(8) Uani d . 1 A .
O O4 1.0659(2) 0.4115(2) 0.1053(3) 0.0503(7) Uani d . 1 . .
H H4 1.0294 0.4656 0.0584 0.075 Uiso calc R 1 A .
C C6 0.7871(3) 0.3484(2) 0.2514(3) 0.0334(7) Uani d . 1 . .
H H6 0.7178 0.3825 0.2787 0.040 Uiso calc R 1 A 2
C C7 0.7094(3) 0.1775(3) 0.3225(3) 0.0357(7) Uani d . 1 . .
H H7 0.7228 0.1047 0.3322 0.043 Uiso calc R 1 A .
N N1 0.6134(2) 0.2175(2) 0.3612(3) 0.0390(7) Uani d . 1 A .
N N2 0.5403(3) 0.1489(3) 0.4216(3) 0.0442(7) Uani d . 1 . .
H H2A 0.5567 0.0819 0.4244 0.053 Uiso calc R 1 A .
C C8 0.4433(3) 0.1862(3) 0.4763(4) 0.0458(9) Uani d . 1 A .
S S1 0.36442(11) 0.10262(10) 0.56744(13) 0.0685(4) Uani d . 1 . .
N N3 0.4168(3) 0.2853(3) 0.4565(3) 0.0506(8) Uani d . 1 . .
H H3B 0.4660 0.3233 0.4133 0.061 Uiso calc R 1 A .
C C9 0.3112(4) 0.3371(4) 0.5010(5) 0.0678(13) Uani d . 1 A .
H H9A 0.3118 0.3133 0.6102 0.081 Uiso calc R 1 . .
H H9B 0.2252 0.3177 0.4224 0.081 Uiso calc R 1 . .
C C10 0.3260(5) 0.4506(5) 0.5024(6) 0.0804(15) Uani d . 1 . .
H H10A 0.4042 0.4708 0.5917 0.121 Uiso calc R 1 A .
H H10B 0.2476 0.4831 0.5179 0.121 Uiso calc R 1 . .
H H10C 0.3361 0.4735 0.3987 0.121 Uiso calc R 1 . .

loop_
_atom_site_aniso_label
_atom_site_aniso_U_11
_atom_site_aniso_U_22
_atom_site_aniso_U_33
_atom_site_aniso_U_12
_atom_site_aniso_U_13
_atom_site_aniso_U_23
C1 0.0251(14) 0.0466(18) 0.0195(14) -0.0048(12) 0.0069(11) 0.0028(12)
C2 0.0353(16) 0.0376(17) 0.0304(15) 0.0009(13) 0.0112(13) 0.0039(13)
C3 0.0292(16) 0.057(2) 0.0319(16) 0.0021(14) 0.0146(13) 0.0001(15)
O3 0.037(3) 0.075(3) 0.059(3) 0.009(2) 0.036(2) -0.002(2)
C5 0.0427(18) 0.0392(18) 0.0365(17) -0.0057(15) 0.0122(14) 0.0051(15)
O5 0.048(4) 0.035(4) 0.053(5) -0.010(4) 0.015(3) 0.013(4)
C4 0.0331(16) 0.056(2) 0.0265(15) -0.0149(15) 0.0113(13) 0.0037(14)
O4 0.0449(14) 0.0657(17) 0.0471(14) -0.0192(12) 0.0241(12) 0.0093(12)
C6 0.0304(15) 0.0422(17) 0.0295(16) 0.0020(13) 0.0119(13) 0.0009(13)
C7 0.0348(16) 0.0476(19) 0.0252(15) -0.0110(14) 0.0099(13) 0.0018(13)
N1 0.0281(13) 0.0639(18) 0.0267(13) -0.0131(12) 0.0110(11) 0.0059(12)
N2 0.0380(14) 0.0675(19) 0.0319(14) -0.0205(14) 0.0178(12) -0.0021(13)
C8 0.0331(17) 0.082(3) 0.0250(16) -0.0237(18) 0.0133(13) -0.0102(17)
S1 0.0738(7) 0.0931(9) 0.0585(7) -0.0513(6) 0.0497(6) -0.0299(6)
N3 0.0305(14) 0.092(3) 0.0352(15) -0.0037(15) 0.0181(12) 0.0076(16)
C9 0.038(2) 0.131(4) 0.039(2) 0.008(2) 0.0176(16) 0.000(2)
C10 0.076(3) 0.122(5) 0.053(3) 0.036(3) 0.034(2) 0.000(3)

loop_
_atom_type_symbol
_atom_type_description
_atom_type_scat_dispersion_real
_atom_type_scat_dispersion_imag
_atom_type_scat_source
C C 0.0033 0.0016 'International Tables Vol C Tables 4.2.6.8 and 6.1.1.4'
H H 0.0000 0.0000 'International Tables Vol C Tables 4.2.6.8 and 6.1.1.4'
N N 0.0061 0.0033 'International Tables Vol C Tables 4.2.6.8 and 6.1.1.4'
O O 0.0106 0.0060 'International Tables Vol C Tables 4.2.6.8 and 6.1.1.4'
S S 0.1246 0.1234 'International Tables Vol C Tables 4.2.6.8 and 6.1.1.4'

loop_
_geom_angle_atom_site_label_1
_geom_angle_atom_site_label_2
_geom_angle_atom_site_label_3
_geom_angle
C2 C1 C6 119.4(3)
C2 C1 C7 118.6(3)
C6 C1 C7 121.9(3)
C3 C2 C1 120.6(3)
C3 C2 H2 119.7
C1 C2 H2 119.7
O3 C3 C4 117.6(3)
O3 C3 C2 122.3(4)
C4 C3 C2 120.1(3)
C4 C3 H3 133(8)
C2 C3 H3 107(8)
C3 O3 H3A 109.5
O5 C5 C6 121.9(5)
O5 C5 C4 117.6(5)
C6 C5 C4 120.5(3)
C6 C5 H5 120(7)
C4 C5 H5 119(7)
C5 O5 H5A 109.5
O4 C4 C3 119.6(3)
O4 C4 C5 120.8(3)
C3 C4 C5 119.6(3)
C4 O4 H4 109.5
C5 C6 C1 119.9(3)
C5 C6 H6 120.1
C1 C6 H6 120.1
N1 C7 C1 121.7(3)
N1 C7 H7 119.1
C1 C7 H7 119.1
C7 N1 N2 115.4(3)
C8 N2 N1 119.0(3)
C8 N2 H2A 120.5
N1 N2 H2A 120.5
N3 C8 N2 117.4(3)
N3 C8 S1 124.2(3)
N2 C8 S1 118.4(3)
C8 N3 C9 124.5(3)
C8 N3 H3B 117.8
C9 N3 H3B 117.8
N3 C9 C10 111.6(4)
N3 C9 H9A 109.3
C10 C9 H9A 109.3
N3 C9 H9B 109.3
C10 C9 H9B 109.3
H9A C9 H9B 108.0
C9 C10 H10A 109.5
C9 C10 H10B 109.5
H10A C10 H10B 109.5
C9 C10 H10C 109.5
H10A C10 H10C 109.5
H10B C10 H10C 109.5

loop_
_geom_bond_atom_site_label_1
_geom_bond_atom_site_label_2
_geom_bond_site_symmetry_2
_geom_bond_distance
C1 C2 . 1.388(4)
C1 C6 . 1.395(5)
C1 C7 . 1.462(4)
C2 C3 . 1.380(4)
C2 H2 . 0.9500
C3 O3 . 1.319(5)
C3 C4 . 1.380(5)
C3 H3 . 0.950(10)
O3 H3A . 0.8400
C5 O5 . 1.279(7)
C5 C6 . 1.376(4)
C5 C4 . 1.394(5)
C5 H5 . 0.950(10)
O5 H5A . 0.8400
C4 O4 . 1.369(3)
O4 H4 . 0.8400
C6 H6 . 0.9500
C7 N1 . 1.278(4)
C7 H7 . 0.9500
N1 N2 . 1.384(3)
N2 C8 . 1.350(4)
N2 H2A . 0.8800
C8 N3 . 1.310(5)
C8 S1 . 1.702(3)
S1 O4 4_466 3.301(2)
N3 C9 . 1.457(5)
N3 H3B . 0.8800
C9 C10 . 1.473(7)
C9 H9A . 0.9900
C9 H9B . 0.9900
C10 H10A . 0.9800
C10 H10B . 0.9800
C10 H10C . 0.9800

loop_
_geom_hbond_atom_site_label_D
_geom_hbond_atom_site_label_H
_geom_hbond_atom_site_label_A
_geom_hbond_site_symmetry_A
_geom_hbond_distance_DH
_geom_hbond_distance_HA
_geom_hbond_distance_DA
_geom_hbond_angle_DHA
N3 H3B N1 . 0.88 2.23 2.626(4) 107
O5 H5A S1 2_655 0.84 2.82 3.106(9) 102.3
C2 H2 O5 2_745 0.95 2.65 3.335(8) 129.1
N2 H2A S1 3_656 0.88 2.52 3.392(4) 172.0
O4 H4 O4 3_765 0.84 2.16 2.988(5) 168.8
C9 H9A O3 4_466 0.99 2.46 2.985(5) 112.6
